data_1511403
loop_
_publ_author_name
'Nowogrocki, G.'
'Touboul, M.'
'Penin, N.'
'Seguin, L.'

_publ_section_title
;
 A new cesium borate Cs3 B13 O21
;
_journal_name_full 'Solid State Sciences'
_journal_page_first 67
_journal_page_last 76
_journal_paper_doi 10.1016/S1293-2558(01)01224-9
_journal_volume 4
_journal_year 2002
_chemical_formula_sum 'B13 Cs3 O21'
_chemical_name_systematic 'Cs3 (B13 O21)'
_space_group_IT_number 15
_symmetry_space_group_name_Hall '-C 2yc'
_symmetry_space_group_name_H-M 'C 1 2/c 1'
_cell_angle_alpha 90
_cell_angle_beta 90.281
_cell_angle_gamma 90
_cell_formula_units_Z 16
_cell_length_a 23.064
_cell_length_b 13.367
_cell_length_c 24.464
_cell_volume 7542.075
_citation_journal_id_ASTM SSSCFJ
_cod_data_source_file boron0-1_548.cif
_cod_data_source_block B13Cs3O21
_cod_original_cell_volume 7542.074
_cod_database_code 1511403

loop_
_symmetry_equiv_pos_as_xyz
x,y,z
-x,y,-z+1/2
-x,-y,-z
x,-y,z-1/2
x+1/2,y+1/2,z
-x+1/2,y+1/2,-z+1/2
-x+1/2,-y+1/2,-z
x+1/2,-y+1/2,z-1/2

loop_
_atom_site_label
_atom_site_type_symbol
_atom_site_fract_x
_atom_site_fract_y
_atom_site_fract_z
_atom_site_occupancy
_atom_site_U_iso_or_equiv
O9 O-2 0.068 0.1319 0.3283 1 0.0
B2 B+3 0.1091 0.8274 0.329 1 0.0
B16 B+3 0.422 0.235 0.3247 1 0.0
O22 O-2 0.3976 0.0022 0.3332 1 0.0
O26 O-2 0.3718 0.1766 0.3225 1 0.0
O15 O-2 0.3966 0.5029 0.3314 1 0.0
O2 O-2 0.0688 0.6336 0.3266 1 0.0
B15 B+3 0.422 0.7349 0.3221 1 0.0
B17 B+3 -0.0945 0.3183 0.4396 1 0.0
Cs3 Cs+1 0.2496 0.7279 0.25 1 0.0
O19 O-2 0.3714 0.6773 0.3193 1 0.0
O33 O-2 0.8753 0.2618 0.4784 1 0.0
B21 B+3 0.0942 0.1885 0.4425 1 0.0
O17 O-2 0.4206 0.3343 0.3272 1 0.0
B13 B+3 0.171 0.9822 0.3211 1 0.0
B14 B+3 0.1716 0.4819 0.317 1 0.0
B25 B+3 0.3427 0.5625 0.5105 1 0.0
O3 O-2 0.1686 0.583 0.3167 1 0.0
O29 O-2 -0.0363 0.3133 0.4389 1 0.0
O18 O-2 0.3779 0.3876 0.4073 1 0.0
O32 O-2 0.0349 0.3188 0.5098 1 0.0
O16 O-2 0.3187 0.383 0.3205 1 0.0
Cs2 Cs+1 0.5 0.9784 0.25 1 0.0
O27 O-2 0.2999 0.0578 0.3215 1 0.0
O40 O-2 0.286 0.4379 0.4424 1 0.0
O14 O-2 -0.0263 0.184 0.3078 1 0.0
B26 B+3 0.3453 0.4385 0.4428 1 0.0
Cs4 Cs+1 0.5042 0.4791 0.4122 1 0.0
O1 O-2 0.1466 0.7541 0.3416 1 0.0
B20 B+3 0.0924 0.3135 0.5119 1 0.0
B22 B+3 0.1553 0.5686 0.4397 1 0.0
O28 O-2 0.2228 0.9334 0.3211 1 0.0
B19 B+3 -0.0002 0.2525 0.4759 1 0.0
O10 O-2 0.1685 0.083 0.3207 1 0.0
O13 O-2 0.048 0.3066 0.3268 1 0.0
B4 B+3 0.125 0.1477 0.3445 1 0.0
O34 O-2 0.8736 0.1321 0.5429 1 0.0
B9 B+3 0.2814 0.4585 0.3247 1 0.0
O37 O-2 0.2141 0.5631 0.4393 1 0.0
B5 B+3 0.108 0.3279 0.324 1 0.0
O7 O-2 -0.0257 0.6859 0.3108 1 0.0
B7 B+3 0.3771 0.4003 0.3509 1 0.0
O31 O-2 0.036 0.1886 0.4425 1 0.0
O5 O-2 0.1214 0.9277 0.3291 1 0.0
O39 O-2 0.2847 0.5684 0.5092 1 0.0
O38 O-2 0.2132 0.4421 0.5108 1 0.0
O21 O-2 0.2222 0.4316 0.3167 1 0.0
B8 B+3 0.357 0.5774 0.3279 1 0.0
O4 O-2 0.1229 0.6234 0.4045 1 0.0
Cs5 Cs+1 0.5051 0.0138 0.4136 1 0.0
O8 O-2 0.1454 0.2547 0.3397 1 0.0
O12 O-2 0.1208 0.4282 0.327 1 0.0
O35 O-2 0.1236 0.2484 0.4816 1 0.0
O20 O-2 0.2993 0.557 0.3171 1 0.0
O23 O-2 0.3195 0.8842 0.3198 1 0.0
Cs6 Cs+1 0.7543 0.7287 0.412 1 0.0
B23 B+3 0.1558 0.448 0.5111 1 0.0
B12 B+3 0.2824 0.9594 0.3257 1 0.0
O41 O-2 0.1257 0.5119 0.4781 1 0.0
Cs7 Cs+1 0.2552 0.7639 0.4136 1 0.0
O11 O-2 0.1262 0.1333 0.4064 1 0.0
O36 O-2 0.1237 0.3825 0.5427 1 0.0
Cs1 Cs+1 0.5 0.4785 0.25 1 0.0
O30 O-2 -0.036 0.192 0.5122 1 0.0
B10 B+3 0.3788 0.8986 0.3493 1 0.0
B3 B+3 0.03 0.7101 0.318 1 0.0
O42 O-2 0.3741 0.4974 0.4814 1 0.0
B18 B+3 -0.0948 0.199 0.5117 1 0.0
O25 O-2 0.3746 0.878 0.4056 1 0.0
B11 B+3 0.3578 0.0768 0.3315 1 0.0
B6 B+3 0.0294 0.2091 0.3179 1 0.0
O6 O-2 0.0486 0.8076 0.3303 1 0.0
B24 B+3 0.2485 0.503 0.4753 1 0.0
O24 O-2 0.4212 0.8334 0.3237 1 0.0
B1 B+3 0.1268 0.6461 0.3434 1 0.0
